data_1574513
loop_
_publ_author_name
'W\"ust, Leonie'
'Scheuring, Lea'
'Wellnitz, Tim'
'Radacki, Krzysztof'
'Braunschweig, Holger'

_publ_section_title
;
 Alkali metal salts of 1,2,3-benzodiazaborines: platforms for late-stage
 N-functionalization and metal complexation
;
_journal_issue 22
_journal_name_full 'Chemical Science'
_journal_page_first 9934
_journal_page_last 9942
_journal_paper_doi 10.1039/D5SC01395J
_journal_volume 16
_journal_year 2025
_chemical_formula_moiety 'C20 H27 B N2 Si'
_chemical_formula_sum 'C20 H27 B N2 Si'
_chemical_formula_weight 334.33
_space_group_crystal_system triclinic
_space_group_IT_number 2
_space_group_name_Hall '-P 1'
_space_group_name_H-M_alt 'P -1'
_atom_sites_solution_hydrogens geom
_atom_sites_solution_primary dual
_atom_sites_solution_secondary difmap
_audit_creation_date 2025-01-22
_audit_creation_method 'CIF-fill 1.5q (K.Radacki, 2005-25)'
_audit_update_record
;
2025-02-20 deposited with the CCDC.	2025-04-21 downloaded from the CCDC.
;
_cell_angle_alpha 83.564(3)
_cell_angle_beta 85.956(2)
_cell_angle_gamma 83.743(2)
_cell_formula_units_Z 6
_cell_length_a 6.7806(2)
_cell_length_b 19.1991(7)
_cell_length_c 22.5503(6)
_cell_measurement_reflns_used 16886
_cell_measurement_temperature 100(2)
_cell_measurement_theta_max 73.6540
_cell_measurement_theta_min 3.1770
_cell_volume 2894.70(16)
_computing_cell_refinement 'CrysAlisPro 1.171.43.142a (Rigaku OD, 2024)'
_computing_data_collection
;
 CrysAlisPro system (CCD 43.128a 64-bit (release 20-06-2024))
;
_computing_data_reduction 'CrysAlisPro 1.171.43.142a (Rigaku OD, 2024)'
_computing_molecular_graphics 'ShelXLe (Huebschle et all, 2011)'
_computing_publication_material 'SHELXL-2019/2 (Sheldrick, 2019)'
_computing_structure_refinement 'SHELXL-2019/2 (Sheldrick, 2019)'
_computing_structure_solution 'SHELXT 2014/5 (Sheldrick, 2014)'
_diffrn_ambient_environment N~2~
_diffrn_ambient_temperature 100(2)
_diffrn_detector HPA
_diffrn_detector_area_resol_mean 10.0
_diffrn_detector_type 'HyPix Arc150'
_diffrn_measured_fraction_theta_full 0.993
_diffrn_measured_fraction_theta_max 0.961
_diffrn_measurement_details
;
 List of Runs (angles in degrees, time in seconds):
 --------------------------------------------------------------------------
  1  \w     46.00 110.00   0.50    1.44    --   58.84  20.00  81.00  128
  2  \w   -112.00 -48.00   0.50    1.44    --  -60.36 -20.00 -85.00  128
  3  \w   -121.00 -57.00   0.50    1.44    --  -69.98 -20.00 -85.00  128
  4  \w   -128.00 -64.00   0.50    1.44    --  -76.36 -20.00 -85.00  128
  5  \w     64.00 128.00   0.50    1.44    --   76.69  20.00  81.00  128
  6  \w     72.00 136.00   0.50    1.44    --   84.46  20.00  81.00  128
  7  \w     72.00 136.00   0.50    1.44    --   84.46  20.00  81.00  128
  8  \w    -87.00 -52.00   0.50    1.44    --  -38.00 -49.00-167.87   70
  9  \w    -99.00 -64.00   0.50    1.44    --  -50.00 -48.00-103.19   70
 10  \w   -107.00 -72.00   0.50    1.44    --  -58.00 -50.00 121.77   70
 11  \w     16.00  66.00   0.50    1.44    --   58.84 -95.00  90.00  100
 12  \w     16.00  66.00   0.50    1.44    --   58.84 -95.00 -60.00  100
 13  \w   -111.00 -76.00   0.50    1.44    --  -62.00 -50.00-161.56   70
 14  \w   -110.00 -75.00   0.50    1.44    --  -62.00 -52.00 -10.20   70
 15  \w   -117.00 -84.00   0.50    1.44    --  -70.00 -57.00-172.30   66
 16  \w     59.00 123.00   0.50    1.44    --   71.51  20.00  81.00  128
 17  \w   -120.00 -86.00   0.50    1.44    --  -74.00 -60.00  -2.74   68
 18  \w   -121.00 -86.00   0.50    1.44    --  -74.00 -57.00 171.74   70
 19  \w   -124.00 -86.00   0.50    1.44    --  -74.00 -42.00-108.92   76
 20  \w   -120.00 -86.00   0.50    1.44    --  -74.00 -59.00-155.09   68
 21  \w    -92.00 -31.00   0.50    1.44    --  -76.36 112.00  60.00  122
 22  \w    -92.00 -31.00   0.50    1.44    --  -76.36 112.00   0.00  122
 23  \w    -92.00 -31.00   0.50    1.44    --  -76.36 112.00-150.00  122
 24  \w     34.00  84.00   0.50    1.44    --   76.69 -95.00-180.00  100
 25  \w     31.00  93.00   0.50    1.44    --   76.69-112.00   0.00  124
 26  \w     31.00  93.00   0.50    1.44    --   76.69-112.00 -90.00  124
 27  \w   -128.00 -93.00   0.50    1.44    --  -79.50 -49.00 -85.00   70
 28  \w   -126.00 -92.00   0.50    1.44    --  -79.50-123.00  21.79   68
 29  \w   -128.00 -93.00   0.50    1.44    --  -79.50 -50.00 112.55   70
 30  \w   -124.00 -94.00   0.50    1.44    --  -79.50 -64.00  83.72   60
 31  \w    -97.00 -33.00   0.50    1.44    --  -79.50 116.00 114.42  128
 32  \w   -124.00 -94.00   0.50    1.44    --  -79.50 -64.00-149.77   60
 33  \w   -126.00 -92.00   0.50    1.44    --  -79.50-123.00-123.79   68
 34  \w     42.00  92.00   0.50    1.44    --   84.46 -95.00 -90.00  100
 35  \w     48.00 135.00   0.50    1.44    --   84.46  15.00-180.00  174
 36  \w     48.00 135.00   0.50    1.44    --   84.46  15.00-180.00  174
 37  \w     42.00  92.00   0.50    1.44    --   84.46 -95.00-180.00  100
 38  \w     42.00  92.00   0.50    1.44    --   84.46 -95.00 120.00  100
 39  \w     42.00  92.00   0.50    1.44    --   84.46 -95.00   0.00  100
 40  \w     42.00  92.00   0.50    1.44    --   84.46 -95.00 150.00  100
 41  \w     42.00  92.00   0.50    1.44    --   84.46 -95.00-120.00  100
 42  \w     42.00  92.00   0.50    1.44    --   84.46 -95.00 -60.00  100
 43  \w     42.00  92.00   0.50    1.44    --   84.46 -95.00-150.00  100
 44  \w     42.00  92.00   0.50    1.44    --   84.46 -95.00  30.00  100
 45  \w     42.00  92.00   0.50    1.44    --   84.46 -95.00  90.00  100
 46  \w     42.00  92.00   0.50    1.44    --   84.46 -95.00 -30.00  100
 47  \w     42.00  92.00   0.50    1.44    --   84.46 -95.00  60.00  100
 48  \w    -21.00   6.00   0.50    1.44    --  -14.00  95.00-178.66   54
 49  \w     30.00  56.00   0.50    1.44    --   18.00  60.00 -34.20   52
 50  \w     30.00  56.00   0.50    1.44    --   18.00  60.00-169.71   52
 51  \w     34.00  60.00   0.50    1.44    --   22.00  59.00 -87.30   52
 52  \w     34.00  60.00   0.50    1.44    --   22.00  59.00 114.29   52
 53  \w    -79.00 -44.00   0.50    1.44    --  -30.00 -49.00 -10.87   70
 54  \w    -91.00 -56.00   0.50    1.44    --  -42.00 -48.00  39.88   70
 55  \w   -118.00 -83.00   0.50    1.44    --  -70.00 -51.00-125.27   70
 56  \w   -121.00 -86.00   0.50    1.44    --  -74.00 -58.00 -49.48   70
 57  \w   -127.00 -92.00   0.50    1.44    --  -79.50 -54.00  98.89   70
 58  \w   -130.00 -91.00   0.50    1.44    --  -79.50 -40.00  31.95   78
 59  \w   -126.00 -92.00   0.50    1.44    --  -79.50-123.00 -97.86   68
 60  \w   -126.00 -93.00   0.50    1.44    --  -79.50-121.00  49.55   66
 61  \w   -126.00 -92.00   0.50    1.44    --  -79.50-123.00 -61.50   68
;
_diffrn_measurement_device 'four-circle diffractometer'
_diffrn_measurement_device_type 'Rigaku XtaLAB Synergy-R'
_diffrn_measurement_method '\w scans'
_diffrn_orient_matrix_type
;
 CrysAlisPro convention (1999,Acta A55,543-557)
;
_diffrn_orient_matrix_UB_11 0.1158611000
_diffrn_orient_matrix_UB_12 -0.0309673000
_diffrn_orient_matrix_UB_13 0.0548939000
_diffrn_orient_matrix_UB_21 0.1974473000
_diffrn_orient_matrix_UB_22 0.0071409000
_diffrn_orient_matrix_UB_23 -0.0372783000
_diffrn_orient_matrix_UB_31 0.0037833000
_diffrn_orient_matrix_UB_32 0.0746940000
_diffrn_orient_matrix_UB_33 0.0184411000
_diffrn_radiation_monochromator 'multi-layer mirror'
_diffrn_radiation_probe x-ray
_diffrn_radiation_type CuK\a
_diffrn_radiation_wavelength 1.54184
_diffrn_radiation_xray_symbol K-L~2,3~
_diffrn_reflns_av_R_equivalents 0.0616
_diffrn_reflns_av_unetI/netI 0.0290
_diffrn_reflns_Laue_measured_fraction_full 0.993
_diffrn_reflns_Laue_measured_fraction_max 0.961
_diffrn_reflns_limit_h_max 8
_diffrn_reflns_limit_h_min -8
_diffrn_reflns_limit_k_max 23
_diffrn_reflns_limit_k_min -23
_diffrn_reflns_limit_l_max 28
_diffrn_reflns_limit_l_min -27
_diffrn_reflns_number 20540
_diffrn_reflns_point_group_measured_fraction_full 0.993
_diffrn_reflns_point_group_measured_fraction_max 0.961
_diffrn_reflns_theta_full 67.684
_diffrn_reflns_theta_max 75.166
_diffrn_reflns_theta_min 2.891
_diffrn_source 'rotating-anode X-ray tube'
_diffrn_source_type 'PhotonJet-R X-ray Source'
_exptl_absorpt_coefficient_mu 1.072
_exptl_absorpt_correction_T_max 1.00000
_exptl_absorpt_correction_T_min 0.66817
_exptl_absorpt_correction_type multi-scan
_exptl_absorpt_process_details
;
 CrysAlisPro 1.171.43.142a (Rigaku Oxford Diffraction, 2024) Empirical 
 absorption correction using spherical harmonics, implemented in SCALE3 
 ABSPACK scaling algorithm.
;
_exptl_crystal_colour 'clear colourless'
_exptl_crystal_density_diffrn 1.151
_exptl_crystal_description block
_exptl_crystal_F_000 1080
_exptl_crystal_preparation
;
 Crystals were grown at RT from saturated solution in DCM. For data 
 collection the crystal was immersed in a film of perfluoropolyether oil, 
 mounted on a polyimide loop and transferred to stream of cold nitrogen 
 (Oxford Cryostream 800).
;
_exptl_crystal_size_max 0.170
_exptl_crystal_size_mid 0.052
_exptl_crystal_size_min 0.025
_refine_diff_density_max 0.383
_refine_diff_density_min -0.490
_refine_diff_density_rms 0.057
_refine_ls_extinction_method none
_refine_ls_goodness_of_fit_ref 1.073
_refine_ls_hydrogen_treatment constr
_refine_ls_matrix_type full
_refine_ls_number_parameters 671
_refine_ls_number_reflns 20540
_refine_ls_number_restraints 0
_refine_ls_restrained_S_all 1.073
_refine_ls_R_factor_all 0.0817
_refine_ls_R_factor_gt 0.0635
_refine_ls_shift/su_max 0.001
_refine_ls_shift/su_mean 0.000
_refine_ls_structure_factor_coef Fsqd
_refine_ls_weighting_details
;
 w=1/[\s^2^(Fo^2^)+(0.0960P)^2^+1.0655P] where P=(Fo^2^+2Fc^2^)/3
;
_refine_ls_weighting_scheme calc
_refine_ls_wR_factor_gt 0.1667
_refine_ls_wR_factor_ref 0.1775
_reflns_Friedel_coverage 0.000
_reflns_number_gt 15869
_reflns_number_total 20540
_reflns_threshold_expression 'I > 2\s(I)'
_twin_dimensionality triperiodic
_twin_formation_mechanism gt
_twin_morphology polysynthetic
_twin_special_details
;
 Component 2 rotated by -179.9696\% 
 around [-0.00 0.71 -0.71] (reciprocal) or [-0.11 0.80 -0.59] (direct)
;
_cod_data_source_file d5sc01395j2.cif
_cod_data_source_block 6-TMS
_cod_depositor_comments 'Adding full bibliography for 1574505--1574520.cif.'
_cod_database_code 1574513
_shelx_shelxl_version_number 2019/2
_shelx_space_group_comment
;
 The symmetry employed for this shelxl refinement is uniquely defined by the 
 following loop, which should always be used as a source of symmetry 
 information in preference to the above space-group names. They are only 
 intended as comments.
;
_shelx_estimated_absorpt_t_min 0.839
_shelx_estimated_absorpt_t_max 0.974

loop_
_space_group_symop_operation_xyz
'x, y, z'
'-x, -y, -z'

loop_
_atom_site_label
_atom_site_type_symbol
_atom_site_fract_x
_atom_site_fract_y
_atom_site_fract_z
_atom_site_U_iso_or_equiv
_atom_site_adp_type
_atom_site_occupancy
_atom_site_site_symmetry_order
_atom_site_calc_flag
_atom_site_refinement_flags_posn
_atom_site_refinement_flags_adp
_atom_site_refinement_flags_occupancy
_atom_site_disorder_assembly
_atom_site_disorder_group
Si1_1 Si 0.73746(12) 0.66802(4) 0.50354(3) 0.02784(18) Uani 1 1 d . . . . .
C2_1 C 0.9291(5) 0.59273(16) 0.49485(14) 0.0401(7) Uani 1 1 d . . . . .
H2A_1 H 0.881408 0.549677 0.515811 0.060 Uiso 1 1 calc R U . . .
H2B_1 H 1.051761 0.601803 0.511839 0.060 Uiso 1 1 calc R U . . .
H2C_1 H 0.955442 0.586907 0.452305 0.060 Uiso 1 1 calc R U . . .
C3_1 C 0.5088(5) 0.65646(18) 0.46639(14) 0.0403(7) Uani 1 1 d . . . . .
H3A_1 H 0.443915 0.617223 0.488131 0.061 Uiso 1 1 calc R U . . .
H3B_1 H 0.544143 0.646304 0.425123 0.061 Uiso 1 1 calc R U . . .
H3C_1 H 0.417719 0.699765 0.466321 0.061 Uiso 1 1 calc R U . . .
C4_1 C 0.6786(5) 0.67417(16) 0.58438(13) 0.0350(7) Uani 1 1 d . . . . .
H4A_1 H 0.621602 0.631416 0.602395 0.053 Uiso 1 1 calc R U . . .
H4B_1 H 0.582583 0.715317 0.589703 0.053 Uiso 1 1 calc R U . . .
H4C_1 H 0.800452 0.679033 0.603807 0.053 Uiso 1 1 calc R U . . .
Si1_2 Si 0.91138(13) 1.00352(4) 0.13470(4) 0.03047(19) Uani 1 1 d . . . . .
C2_2 C 1.0965(5) 0.97203(16) 0.07649(14) 0.0394(7) Uani 1 1 d . . . . .
H2A_2 H 1.161624 1.011975 0.056131 0.059 Uiso 1 1 calc R U . . .
H2B_2 H 1.029200 0.950212 0.047368 0.059 Uiso 1 1 calc R U . . .
H2C_2 H 1.196266 0.937290 0.095234 0.059 Uiso 1 1 calc R U . . .
C3_2 C 0.7101(5) 1.06523(16) 0.10105(15) 0.0436(8) Uani 1 1 d . . . . .
H3A_2 H 0.767370 1.105420 0.078173 0.065 Uiso 1 1 calc R U . . .
H3B_2 H 0.616729 1.082018 0.132798 0.065 Uiso 1 1 calc R U . . .
H3C_2 H 0.639659 1.040872 0.074383 0.065 Uiso 1 1 calc R U . . .
C4_2 C 1.0452(6) 1.04574(19) 0.18809(14) 0.0467(9) Uani 1 1 d . . . . .
H4A_2 H 1.092970 1.089231 0.168033 0.070 Uiso 1 1 calc R U . . .
H4B_2 H 1.158444 1.013393 0.202008 0.070 Uiso 1 1 calc R U . . .
H4C_2 H 0.954591 1.056827 0.222330 0.070 Uiso 1 1 calc R U . . .
N1_3 N 0.8002(4) 0.93142(12) 0.17643(10) 0.0278(5) Uani 1 1 d . . . . .
B2_3 B 0.8053(5) 0.85924(17) 0.16634(14) 0.0262(6) Uani 1 1 d . . . . .
C3_3 C 0.6989(4) 0.81163(15) 0.21513(12) 0.0275(6) Uani 1 1 d . . . . .
C4_3 C 0.5927(4) 0.84371(15) 0.26269(13) 0.0297(6) Uani 1 1 d . . . . .
C5_3 C 0.5963(5) 0.91866(16) 0.26315(13) 0.0331(7) Uani 1 1 d . . . . .
H5_3 H 0.521823 0.939607 0.295018 0.040 Uiso 1 1 calc R U . . .
N6_3 N 0.6899(4) 0.96021(13) 0.22483(11) 0.0338(6) Uani 1 1 d . . . . .
C7_3 C 0.6971(4) 0.73832(15) 0.21519(13) 0.0306(6) Uani 1 1 d . . . . .
H7_3 H 0.769412 0.715196 0.184112 0.037 Uiso 1 1 calc R U . . .
C8_3 C 0.5928(5) 0.69946(16) 0.25925(13) 0.0327(7) Uani 1 1 d . . . . .
H8_3 H 0.593623 0.650088 0.258270 0.039 Uiso 1 1 calc R U . . .
C9_3 C 0.4853(5) 0.73258(17) 0.30566(13) 0.0344(7) Uani 1 1 d . . . . .
H9_3 H 0.411184 0.705834 0.335602 0.041 Uiso 1 1 calc R U . . .
C10_3 C 0.4874(4) 0.80407(16) 0.30766(13) 0.0336(7) Uani 1 1 d . . . . .
H10_3 H 0.417425 0.826390 0.339547 0.040 Uiso 1 1 calc R U . . .
Si1_4 Si 0.42823(12) 0.32870(4) 0.18114(3) 0.02904(18) Uani 1 1 d . . . . .
C2_4 C 0.1850(5) 0.33427(17) 0.14683(14) 0.0374(7) Uani 1 1 d . . . . .
H2A_4 H 0.105386 0.298485 0.167869 0.056 Uiso 1 1 calc R U . . .
H2B_4 H 0.207120 0.326091 0.104645 0.056 Uiso 1 1 calc R U . . .
H2C_4 H 0.114333 0.381164 0.149889 0.056 Uiso 1 1 calc R U . . .
C3_4 C 0.5843(5) 0.24520(16) 0.16800(14) 0.0407(8) Uani 1 1 d . . . . .
H3A_4 H 0.522316 0.205244 0.189618 0.061 Uiso 1 1 calc R U . . .
H3B_4 H 0.716850 0.246465 0.182351 0.061 Uiso 1 1 calc R U . . .
H3C_4 H 0.595893 0.239967 0.125127 0.061 Uiso 1 1 calc R U . . .
C4_4 C 0.3901(5) 0.33385(16) 0.26266(13) 0.0366(7) Uani 1 1 d . . . . .
H4A_4 H 0.325110 0.293026 0.281292 0.055 Uiso 1 1 calc R U . . .
H4B_4 H 0.306112 0.377222 0.270093 0.055 Uiso 1 1 calc R U . . .
H4C_4 H 0.518939 0.334021 0.279775 0.055 Uiso 1 1 calc R U . . .
N1_5 N 0.5534(4) 0.40034(12) 0.14431(10) 0.0277(5) Uani 1 1 d . . . . .
B2_5 B 0.5898(5) 0.46602(17) 0.16325(14) 0.0263(6) Uani 1 1 d . . . . .
C3_5 C 0.6863(4) 0.51736(14) 0.11554(12) 0.0264(6) Uani 1 1 d . . . . .
C4_5 C 0.7169(4) 0.49845(15) 0.05685(12) 0.0278(6) Uani 1 1 d . . . . .
C5_5 C 0.6693(4) 0.42973(16) 0.04626(13) 0.0319(6) Uani 1 1 d . . . . .
H5_5 H 0.693487 0.417396 0.006564 0.038 Uiso 1 1 calc R U . . .
N6_5 N 0.5970(4) 0.38315(13) 0.08522(11) 0.0318(6) Uani 1 1 d . . . . .
C7_5 C 0.7396(4) 0.58343(15) 0.12601(13) 0.0279(6) Uani 1 1 d . . . . .
H7_5 H 0.720161 0.597643 0.165198 0.034 Uiso 1 1 calc R U . . .
C8_5 C 0.8195(4) 0.62801(15) 0.08073(13) 0.0313(6) Uani 1 1 d . . . . .
H8_5 H 0.856857 0.672037 0.089025 0.038 Uiso 1 1 calc R U . . .
C9_5 C 0.8457(4) 0.60851(15) 0.02248(13) 0.0313(6) Uani 1 1 d . . . . .
H9_5 H 0.899852 0.639516 -0.008748 0.038 Uiso 1 1 calc R U . . .
C10_5 C 0.7932(4) 0.54467(16) 0.01034(13) 0.0322(6) Uani 1 1 d . . . . .
H10_5 H 0.808468 0.531881 -0.029348 0.039 Uiso 1 1 calc R U . . .
N1_6 N 0.8360(4) 0.74513(12) 0.46660(10) 0.0269(5) Uani 1 1 d . . . . .
B2_6 B 0.8706(5) 0.81012(17) 0.48640(14) 0.0268(6) Uani 1 1 d . . . . .
C3_6 C 0.9558(4) 0.86438(15) 0.43847(12) 0.0268(6) Uani 1 1 d . . . . .
C4_6 C 0.9791(4) 0.84760(15) 0.37916(12) 0.0273(6) Uani 1 1 d . . . . .
C5_6 C 0.9380(4) 0.77824(15) 0.36788(13) 0.0301(6) Uani 1 1 d . . . . .
H5_6 H 0.958242 0.767209 0.327728 0.036 Uiso 1 1 calc R U . . .
N6_6 N 0.8764(4) 0.72972(13) 0.40687(10) 0.0300(5) Uani 1 1 d . . . . .
C7_6 C 1.0072(4) 0.93032(15) 0.45019(13) 0.0305(6) Uani 1 1 d . . . . .
H7_6 H 0.995152 0.942500 0.490064 0.037 Uiso 1 1 calc R U . . .
C8_6 C 1.0749(5) 0.97766(16) 0.40458(13) 0.0323(6) Uani 1 1 d . . . . .
H8_6 H 1.111220 1.021637 0.413370 0.039 Uiso 1 1 calc R U . . .
C9_6 C 1.0901(5) 0.96105(16) 0.34564(13) 0.0329(6) Uani 1 1 d . . . . .
H9_6 H 1.133627 0.994256 0.314340 0.040 Uiso 1 1 calc R U . . .
C10_6 C 1.0424(4) 0.89678(15) 0.33265(13) 0.0310(6) Uani 1 1 d . . . . .
H10_6 H 1.052070 0.885694 0.292464 0.037 Uiso 1 1 calc R U . . .
C1_7 C 0.9049(4) 0.82953(14) 0.10746(12) 0.0254(6) Uani 1 1 d . . . . .
C2_7 C 0.8001(4) 0.84010(14) 0.05476(12) 0.0266(6) Uani 1 1 d . . . . .
C3_7 C 0.8823(4) 0.81120(14) 0.00304(12) 0.0289(6) Uani 1 1 d . . . . .
C4_7 C 1.0687(4) 0.77210(14) 0.00501(13) 0.0312(6) Uani 1 1 d . . . . .
H4_7 H 1.125494 0.753017 -0.030154 0.037 Uiso 1 1 calc R U . . .
C5_7 C 1.1738(4) 0.76015(14) 0.05645(13) 0.0292(6) Uani 1 1 d . . . . .
C6_7 C 1.0903(4) 0.78912(14) 0.10823(13) 0.0276(6) Uani 1 1 d . . . . .
C7_7 C 0.5999(4) 0.88350(15) 0.05286(13) 0.0314(6) Uani 1 1 d . . . . .
H7A_7 H 0.504287 0.857104 0.036488 0.047 Uiso 1 1 calc R U . . .
H7B_7 H 0.612698 0.927847 0.027465 0.047 Uiso 1 1 calc R U . . .
H7C_7 H 0.553007 0.893634 0.093414 0.047 Uiso 1 1 calc R U . . .
C8_7 C 0.7720(5) 0.82053(17) -0.05339(13) 0.0376(7) Uani 1 1 d . . . . .
H8A_7 H 0.860781 0.804222 -0.086342 0.056 Uiso 1 1 calc R U . . .
H8B_7 H 0.726008 0.870457 -0.062894 0.056 Uiso 1 1 calc R U . . .
H8C_7 H 0.657414 0.792970 -0.047690 0.056 Uiso 1 1 calc R U . . .
C9_7 C 1.3702(5) 0.71510(16) 0.05666(15) 0.0380(7) Uani 1 1 d . . . . .
H9A_7 H 1.470260 0.740310 0.072180 0.057 Uiso 1 1 calc R U . . .
H9B_7 H 1.412037 0.704774 0.015810 0.057 Uiso 1 1 calc R U . . .
H9C_7 H 1.355937 0.670893 0.082146 0.057 Uiso 1 1 calc R U . . .
C10_7 C 1.2035(4) 0.77743(16) 0.16452(14) 0.0340(7) Uani 1 1 d . . . . .
H10A_7 H 1.236647 0.726781 0.175056 0.051 Uiso 1 1 calc R U . . .
H10B_7 H 1.121250 0.797286 0.197259 0.051 Uiso 1 1 calc R U . . .
H10C_7 H 1.326138 0.800629 0.157719 0.051 Uiso 1 1 calc R U . . .
C1_8 C 0.5213(4) 0.48844(14) 0.22764(12) 0.0251(6) Uani 1 1 d . . . . .
C2_8 C 0.6419(4) 0.47136(14) 0.27660(12) 0.0268(6) Uani 1 1 d . . . . .
C3_8 C 0.5778(4) 0.49475(14) 0.33246(12) 0.0286(6) Uani 1 1 d . . . . .
C4_8 C 0.3956(4) 0.53510(14) 0.33784(12) 0.0296(6) Uani 1 1 d . . . . .
H4_8 H 0.351778 0.550339 0.375660 0.036 Uiso 1 1 calc R U . . .
C5_8 C 0.2747(4) 0.55408(14) 0.28992(13) 0.0286(6) Uani 1 1 d . . . . .
C6_8 C 0.3388(4) 0.53000(14) 0.23438(12) 0.0274(6) Uani 1 1 d . . . . .
C7_8 C 0.8378(4) 0.42683(16) 0.27063(13) 0.0325(6) Uani 1 1 d . . . . .
H7A_8 H 0.944809 0.453141 0.280608 0.049 Uiso 1 1 calc R U . . .
H7B_8 H 0.861711 0.414884 0.229425 0.049 Uiso 1 1 calc R U . . .
H7C_8 H 0.834511 0.383470 0.297956 0.049 Uiso 1 1 calc R U . . .
C8_8 C 0.7019(5) 0.47539(16) 0.38591(13) 0.0346(7) Uani 1 1 d . . . . .
H8A_8 H 0.634861 0.496541 0.420493 0.052 Uiso 1 1 calc R U . . .
H8B_8 H 0.832228 0.493010 0.377159 0.052 Uiso 1 1 calc R U . . .
H8C_8 H 0.719147 0.424019 0.394820 0.052 Uiso 1 1 calc R U . . .
C9_8 C 0.0826(5) 0.60078(16) 0.29750(14) 0.0358(7) Uani 1 1 d . . . . .
H9A_8 H -0.028372 0.576236 0.287717 0.054 Uiso 1 1 calc R U . . .
H9B_8 H 0.088426 0.644468 0.270701 0.054 Uiso 1 1 calc R U . . .
H9C_8 H 0.062880 0.611961 0.338986 0.054 Uiso 1 1 calc R U . . .
C10_8 C 0.2070(4) 0.54976(16) 0.18238(13) 0.0321(6) Uani 1 1 d . . . . .
H10A_8 H 0.183043 0.601184 0.175158 0.048 Uiso 1 1 calc R U . . .
H10B_8 H 0.079976 0.529851 0.191779 0.048 Uiso 1 1 calc R U . . .
H10C_8 H 0.272594 0.531032 0.146524 0.048 Uiso 1 1 calc R U . . .
C1_9 C 0.8155(4) 0.82825(14) 0.55284(12) 0.0257(6) Uani 1 1 d . . . . .
C2_9 C 0.6338(4) 0.86882(14) 0.56484(13) 0.0280(6) Uani 1 1 d . . . . .
C3_9 C 0.5821(5) 0.88742(15) 0.62291(13) 0.0305(6) Uani 1 1 d . . . . .
C4_9 C 0.7120(5) 0.86375(15) 0.66778(13) 0.0307(6) Uani 1 1 d . . . . .
H4_9 H 0.675291 0.875019 0.707284 0.037 Uiso 1 1 calc R U . . .
C5_9 C 0.8926(4) 0.82441(15) 0.65722(12) 0.0290(6) Uani 1 1 d . . . . .
C6_9 C 0.9453(4) 0.80686(14) 0.59876(12) 0.0277(6) Uani 1 1 d . . . . .
C7_9 C 0.4941(5) 0.89296(16) 0.51504(13) 0.0339(7) Uani 1 1 d . . . . .
H7A_9 H 0.486674 0.944348 0.506626 0.051 Uiso 1 1 calc R U . . .
H7B_9 H 0.361423 0.878974 0.527447 0.051 Uiso 1 1 calc R U . . .
H7C_9 H 0.544252 0.871130 0.478939 0.051 Uiso 1 1 calc R U . . .
C8_9 C 0.3911(5) 0.93256(16) 0.63674(14) 0.0383(7) Uani 1 1 d . . . . .
H8A_9 H 0.375230 0.936561 0.679800 0.057 Uiso 1 1 calc R U . . .
H8B_9 H 0.278524 0.910811 0.624379 0.057 Uiso 1 1 calc R U . . .
H8C_9 H 0.395719 0.979566 0.615019 0.057 Uiso 1 1 calc R U . . .
C9_9 C 1.0252(5) 0.79944(17) 0.70794(13) 0.0368(7) Uani 1 1 d . . . . .
H9A_9 H 1.155283 0.817181 0.698755 0.055 Uiso 1 1 calc R U . . .
H9B_9 H 1.041948 0.747809 0.713189 0.055 Uiso 1 1 calc R U . . .
H9C_9 H 0.964652 0.817088 0.744831 0.055 Uiso 1 1 calc R U . . .
C10_9 C 1.1399(4) 0.76337(16) 0.58701(13) 0.0335(7) Uani 1 1 d . . . . .
H10A_9 H 1.248249 0.785940 0.601052 0.050 Uiso 1 1 calc R U . . .
H10B_9 H 1.162416 0.759740 0.544006 0.050 Uiso 1 1 calc R U . . .
H10C_9 H 1.135787 0.716122 0.608321 0.050 Uiso 1 1 calc R U . . .

loop_
_atom_site_aniso_label
_atom_site_aniso_U_11
_atom_site_aniso_U_22
_atom_site_aniso_U_33
_atom_site_aniso_U_23
_atom_site_aniso_U_13
_atom_site_aniso_U_12
Si1_1 0.0361(4) 0.0241(4) 0.0239(4) -0.0056(3) -0.0002(3) -0.0034(3)
C2_1 0.054(2) 0.0298(15) 0.0357(17) -0.0060(13) -0.0019(15) 0.0015(14)
C3_1 0.0467(19) 0.0445(18) 0.0316(17) -0.0036(14) -0.0025(14) -0.0127(15)
C4_1 0.0466(18) 0.0295(15) 0.0298(16) -0.0033(12) 0.0014(13) -0.0105(13)
Si1_2 0.0400(4) 0.0247(4) 0.0269(4) -0.0059(3) 0.0023(3) -0.0031(3)
C2_2 0.0471(19) 0.0322(16) 0.0384(17) -0.0044(13) 0.0099(14) -0.0085(14)
C3_2 0.054(2) 0.0285(16) 0.0450(19) -0.0027(14) 0.0007(16) 0.0054(15)
C4_2 0.068(2) 0.0447(19) 0.0311(17) -0.0079(14) 0.0033(16) -0.0219(18)
N1_3 0.0311(12) 0.0267(12) 0.0253(12) -0.0076(10) 0.0047(10) -0.0003(10)
B2_3 0.0258(15) 0.0271(16) 0.0259(16) -0.0063(12) -0.0036(12) 0.0010(12)
C3_3 0.0292(14) 0.0295(15) 0.0239(14) -0.0056(11) -0.0026(11) 0.0008(11)
C4_3 0.0289(14) 0.0332(15) 0.0265(14) -0.0049(12) 0.0008(11) -0.0001(12)
C5_3 0.0357(16) 0.0338(16) 0.0295(15) -0.0103(12) 0.0054(12) 0.0006(13)
N6_3 0.0378(14) 0.0319(13) 0.0313(14) -0.0115(11) 0.0068(11) 0.0004(11)
C7_3 0.0336(15) 0.0308(15) 0.0279(15) -0.0053(12) -0.0008(12) -0.0035(12)
C8_3 0.0364(16) 0.0319(15) 0.0301(15) -0.0026(12) -0.0037(12) -0.0040(13)
C9_3 0.0338(16) 0.0410(17) 0.0275(15) 0.0026(13) -0.0002(12) -0.0068(13)
C10_3 0.0320(15) 0.0409(17) 0.0267(15) -0.0032(13) 0.0025(12) -0.0013(13)
Si1_4 0.0386(4) 0.0264(4) 0.0232(4) -0.0066(3) 0.0022(3) -0.0063(3)
C2_4 0.0429(18) 0.0399(17) 0.0309(16) -0.0084(13) 0.0033(13) -0.0096(14)
C3_4 0.056(2) 0.0313(16) 0.0347(17) -0.0067(13) 0.0006(15) -0.0028(15)
C4_4 0.0514(19) 0.0329(16) 0.0280(15) -0.0056(12) 0.0014(14) -0.0151(14)
N1_5 0.0361(13) 0.0275(12) 0.0199(11) -0.0070(9) 0.0022(10) -0.0029(10)
B2_5 0.0290(16) 0.0260(16) 0.0237(16) -0.0062(12) -0.0011(12) 0.0009(12)
C3_5 0.0275(14) 0.0263(14) 0.0244(14) -0.0051(11) -0.0002(11) 0.0029(11)
C4_5 0.0279(14) 0.0304(15) 0.0251(14) -0.0062(11) 0.0008(11) -0.0009(11)
C5_5 0.0380(16) 0.0348(16) 0.0232(14) -0.0089(12) 0.0041(12) -0.0034(13)
N6_5 0.0423(15) 0.0306(13) 0.0233(12) -0.0099(10) 0.0045(11) -0.0034(11)
C7_5 0.0287(14) 0.0287(14) 0.0261(14) -0.0050(11) 0.0000(11) -0.0009(11)
C8_5 0.0339(15) 0.0275(15) 0.0328(16) -0.0042(12) -0.0038(12) -0.0023(12)
C9_5 0.0314(15) 0.0322(15) 0.0283(15) 0.0010(12) 0.0010(12) -0.0008(12)
C10_5 0.0345(16) 0.0366(16) 0.0246(14) -0.0046(12) 0.0027(12) -0.0010(13)
N1_6 0.0349(13) 0.0276(12) 0.0185(11) -0.0072(9) 0.0019(9) -0.0020(10)
B2_6 0.0281(16) 0.0267(15) 0.0256(16) -0.0053(12) -0.0007(12) -0.0004(12)
C3_6 0.0289(14) 0.0281(14) 0.0236(14) -0.0070(11) 0.0004(11) -0.0002(11)
C4_6 0.0276(14) 0.0290(14) 0.0248(14) -0.0054(11) -0.0001(11) 0.0003(11)
C5_6 0.0372(16) 0.0301(15) 0.0237(14) -0.0078(11) 0.0028(12) -0.0042(12)
N6_6 0.0380(14) 0.0298(13) 0.0230(12) -0.0104(10) 0.0015(10) -0.0012(10)
C7_6 0.0374(16) 0.0285(15) 0.0257(14) -0.0064(11) 0.0022(12) -0.0026(12)
C8_6 0.0386(16) 0.0279(15) 0.0311(15) -0.0063(12) 0.0014(13) -0.0054(12)
C9_6 0.0363(16) 0.0330(16) 0.0283(15) -0.0019(12) 0.0032(12) -0.0026(13)
C10_6 0.0366(16) 0.0324(15) 0.0235(14) -0.0064(12) 0.0037(12) -0.0004(13)
C1_7 0.0289(14) 0.0228(13) 0.0250(14) -0.0049(11) 0.0017(11) -0.0043(11)
C2_7 0.0305(14) 0.0241(13) 0.0254(14) -0.0036(11) 0.0021(11) -0.0048(11)
C3_7 0.0381(16) 0.0250(14) 0.0242(14) -0.0052(11) 0.0020(12) -0.0060(12)
C4_7 0.0396(16) 0.0248(14) 0.0296(15) -0.0100(11) 0.0095(12) -0.0055(12)
C5_7 0.0292(15) 0.0229(14) 0.0350(16) -0.0057(12) 0.0079(12) -0.0042(11)
C6_7 0.0284(14) 0.0247(13) 0.0298(15) -0.0044(11) 0.0010(11) -0.0036(11)
C7_7 0.0320(15) 0.0322(15) 0.0299(15) -0.0057(12) -0.0032(12) 0.0006(12)
C8_7 0.0526(19) 0.0358(17) 0.0262(15) -0.0070(13) -0.0021(14) -0.0089(14)
C9_7 0.0353(16) 0.0293(15) 0.0486(19) -0.0101(14) 0.0081(14) -0.0007(13)
C10_7 0.0322(15) 0.0321(16) 0.0376(17) -0.0062(13) -0.0034(13) 0.0011(12)
C1_8 0.0301(14) 0.0229(13) 0.0227(14) -0.0054(10) 0.0027(11) -0.0039(11)
C2_8 0.0320(15) 0.0222(13) 0.0265(14) -0.0051(11) 0.0015(11) -0.0043(11)
C3_8 0.0387(16) 0.0259(14) 0.0226(14) -0.0058(11) -0.0006(12) -0.0074(12)
C4_8 0.0399(16) 0.0269(14) 0.0228(14) -0.0078(11) 0.0047(12) -0.0059(12)
C5_8 0.0340(15) 0.0246(14) 0.0270(14) -0.0068(11) 0.0075(12) -0.0028(12)
C6_8 0.0328(15) 0.0233(13) 0.0261(14) -0.0048(11) 0.0026(11) -0.0036(11)
C7_8 0.0328(15) 0.0347(16) 0.0298(15) -0.0059(12) -0.0028(12) 0.0002(12)
C8_8 0.0445(18) 0.0370(17) 0.0244(15) -0.0061(12) -0.0043(13) -0.0085(14)
C9_8 0.0396(17) 0.0312(15) 0.0350(17) -0.0077(13) 0.0079(13) 0.0008(13)
C10_8 0.0338(15) 0.0336(16) 0.0281(15) -0.0055(12) 0.0009(12) 0.0011(12)
C1_9 0.0330(14) 0.0203(13) 0.0240(14) -0.0049(10) 0.0028(11) -0.0042(11)
C2_9 0.0349(15) 0.0224(13) 0.0271(14) -0.0056(11) 0.0024(12) -0.0044(11)
C3_9 0.0385(16) 0.0232(14) 0.0303(15) -0.0087(11) 0.0059(12) -0.0037(12)
C4_9 0.0441(17) 0.0262(14) 0.0228(14) -0.0067(11) 0.0054(12) -0.0086(12)
C5_9 0.0402(16) 0.0242(14) 0.0236(14) -0.0051(11) 0.0004(12) -0.0071(12)
C6_9 0.0356(15) 0.0236(13) 0.0246(14) -0.0062(11) 0.0006(11) -0.0037(11)
C7_9 0.0351(16) 0.0329(16) 0.0327(16) -0.0047(13) -0.0004(13) 0.0008(13)
C8_9 0.0457(18) 0.0312(16) 0.0364(17) -0.0093(13) 0.0099(14) 0.0008(14)
C9_9 0.0491(19) 0.0367(17) 0.0262(15) -0.0035(13) -0.0043(13) -0.0097(14)
C10_9 0.0333(15) 0.0351(16) 0.0321(16) -0.0070(12) -0.0022(12) 0.0004(13)

loop_
_atom_type_symbol
_atom_type_description
_atom_type_scat_dispersion_real
_atom_type_scat_dispersion_imag
_atom_type_scat_source
C C 0.0181 0.0091 'International Tables Vol C Tables 4.2.6.8 and 6.1.1.4'
H H 0.0000 0.0000 'International Tables Vol C Tables 4.2.6.8 and 6.1.1.4'
B B 0.0090 0.0039 'International Tables Vol C Tables 4.2.6.8 and 6.1.1.4'
N N 0.0311 0.0180 'International Tables Vol C Tables 4.2.6.8 and 6.1.1.4'
Si Si 0.2541 0.3302 'International Tables Vol C Tables 4.2.6.8 and 6.1.1.4'

loop_
_exptl_crystal_face_index_h
_exptl_crystal_face_index_k
_exptl_crystal_face_index_l
_exptl_crystal_face_perp_dist
0 12 6 0.0195
-4 2 5 0.0841
-1 -12 -5 0.0046
4 3 -3 0.0710
3 8 -7 0.0431
0 11 8 0.0218
1 -9 7 0.0303
-1 10 -6 0.0292
0 11 -6 0.0039
0 -6 12 0.0265
-4 -4 1 0.0844

loop_
_geom_angle_atom_site_label_1
_geom_angle_atom_site_label_2
_geom_angle_atom_site_label_3
_geom_angle
_geom_angle_site_symmetry_1
_geom_angle_site_symmetry_3
_geom_angle_publ_flag
N1_6 Si1_1 C4_1 112.48(12) . . ?
N1_6 Si1_1 C2_1 107.34(14) . . ?
C4_1 Si1_1 C2_1 108.55(15) . . ?
N1_6 Si1_1 C3_1 107.52(13) . . ?
C4_1 Si1_1 C3_1 109.99(15) . . ?
C2_1 Si1_1 C3_1 110.95(16) . . ?
Si1_1 C2_1 H2A_1 109.5 . . ?
Si1_1 C2_1 H2B_1 109.5 . . ?
H2A_1 C2_1 H2B_1 109.5 . . ?
Si1_1 C2_1 H2C_1 109.5 . . ?
H2A_1 C2_1 H2C_1 109.5 . . ?
H2B_1 C2_1 H2C_1 109.5 . . ?
Si1_1 C3_1 H3A_1 109.5 . . ?
Si1_1 C3_1 H3B_1 109.5 . . ?
H3A_1 C3_1 H3B_1 109.5 . . ?
Si1_1 C3_1 H3C_1 109.5 . . ?
H3A_1 C3_1 H3C_1 109.5 . . ?
H3B_1 C3_1 H3C_1 109.5 . . ?
Si1_1 C4_1 H4A_1 109.5 . . ?
Si1_1 C4_1 H4B_1 109.5 . . ?
H4A_1 C4_1 H4B_1 109.5 . . ?
Si1_1 C4_1 H4C_1 109.5 . . ?
H4A_1 C4_1 H4C_1 109.5 . . ?
H4B_1 C4_1 H4C_1 109.5 . . ?
N1_3 Si1_2 C3_2 107.97(14) . . ?
N1_3 Si1_2 C2_2 111.01(13) . . ?
C3_2 Si1_2 C2_2 111.22(16) . . ?
N1_3 Si1_2 C4_2 107.14(13) . . ?
C3_2 Si1_2 C4_2 111.59(17) . . ?
C2_2 Si1_2 C4_2 107.86(17) . . ?
Si1_2 C2_2 H2A_2 109.5 . . ?
Si1_2 C2_2 H2B_2 109.5 . . ?
H2A_2 C2_2 H2B_2 109.5 . . ?
Si1_2 C2_2 H2C_2 109.5 . . ?
H2A_2 C2_2 H2C_2 109.5 . . ?
H2B_2 C2_2 H2C_2 109.5 . . ?
Si1_2 C3_2 H3A_2 109.5 . . ?
Si1_2 C3_2 H3B_2 109.5 . . ?
H3A_2 C3_2 H3B_2 109.5 . . ?
Si1_2 C3_2 H3C_2 109.5 . . ?
H3A_2 C3_2 H3C_2 109.5 . . ?
H3B_2 C3_2 H3C_2 109.5 . . ?
Si1_2 C4_2 H4A_2 109.5 . . ?
Si1_2 C4_2 H4B_2 109.5 . . ?
H4A_2 C4_2 H4B_2 109.5 . . ?
Si1_2 C4_2 H4C_2 109.5 . . ?
H4A_2 C4_2 H4C_2 109.5 . . ?
H4B_2 C4_2 H4C_2 109.5 . . ?
N6_3 N1_3 B2_3 123.0(2) . . ?
N6_3 N1_3 Si1_2 105.50(17) . . ?
B2_3 N1_3 Si1_2 131.5(2) . . ?
N1_3 B2_3 C3_3 116.0(3) . . ?
N1_3 B2_3 C1_7 122.7(3) . . ?
C3_3 B2_3 C1_7 121.2(2) . . ?
C7_3 C3_3 C4_3 117.5(3) . . ?
C7_3 C3_3 B2_3 124.7(3) . . ?
C4_3 C3_3 B2_3 117.8(3) . . ?
C10_3 C4_3 C3_3 121.0(3) . . ?
C10_3 C4_3 C5_3 121.4(3) . . ?
C3_3 C4_3 C5_3 117.6(3) . . ?
N6_3 C5_3 C4_3 126.9(3) . . ?
N6_3 C5_3 H5_3 116.6 . . ?
C4_3 C5_3 H5_3 116.6 . . ?
C5_3 N6_3 N1_3 118.4(2) . . ?
C8_3 C7_3 C3_3 121.5(3) . . ?
C8_3 C7_3 H7_3 119.3 . . ?
C3_3 C7_3 H7_3 119.3 . . ?
C7_3 C8_3 C9_3 120.2(3) . . ?
C7_3 C8_3 H8_3 119.9 . . ?
C9_3 C8_3 H8_3 119.9 . . ?
C10_3 C9_3 C8_3 119.8(3) . . ?
C10_3 C9_3 H9_3 120.1 . . ?
C8_3 C9_3 H9_3 120.1 . . ?
C9_3 C10_3 C4_3 120.0(3) . . ?
C9_3 C10_3 H10_3 120.0 . . ?
C4_3 C10_3 H10_3 120.0 . . ?
N1_5 Si1_4 C4_4 112.00(12) . . ?
N1_5 Si1_4 C2_4 106.19(13) . . ?
C4_4 Si1_4 C2_4 110.29(15) . . ?
N1_5 Si1_4 C3_4 107.94(14) . . ?
C4_4 Si1_4 C3_4 108.80(15) . . ?
C2_4 Si1_4 C3_4 111.61(15) . . ?
Si1_4 C2_4 H2A_4 109.5 . . ?
Si1_4 C2_4 H2B_4 109.5 . . ?
H2A_4 C2_4 H2B_4 109.5 . . ?
Si1_4 C2_4 H2C_4 109.5 . . ?
H2A_4 C2_4 H2C_4 109.5 . . ?
H2B_4 C2_4 H2C_4 109.5 . . ?
Si1_4 C3_4 H3A_4 109.5 . . ?
Si1_4 C3_4 H3B_4 109.5 . . ?
H3A_4 C3_4 H3B_4 109.5 . . ?
Si1_4 C3_4 H3C_4 109.5 . . ?
H3A_4 C3_4 H3C_4 109.5 . . ?
H3B_4 C3_4 H3C_4 109.5 . . ?
Si1_4 C4_4 H4A_4 109.5 . . ?
Si1_4 C4_4 H4B_4 109.5 . . ?
H4A_4 C4_4 H4B_4 109.5 . . ?
Si1_4 C4_4 H4C_4 109.5 . . ?
H4A_4 C4_4 H4C_4 109.5 . . ?
H4B_4 C4_4 H4C_4 109.5 . . ?
N6_5 N1_5 B2_5 123.1(2) . . ?
N6_5 N1_5 Si1_4 104.81(17) . . ?
B2_5 N1_5 Si1_4 131.8(2) . . ?
N1_5 B2_5 C3_5 115.9(2) . . ?
N1_5 B2_5 C1_8 123.1(3) . . ?
C3_5 B2_5 C1_8 120.9(2) . . ?
C7_5 C3_5 C4_5 117.5(3) . . ?
C7_5 C3_5 B2_5 124.4(2) . . ?
C4_5 C3_5 B2_5 118.1(3) . . ?
C10_5 C4_5 C3_5 121.1(3) . . ?
C10_5 C4_5 C5_5 121.2(3) . . ?
C3_5 C4_5 C5_5 117.7(3) . . ?
N6_5 C5_5 C4_5 126.7(3) . . ?
N6_5 C5_5 H5_5 116.7 . . ?
C4_5 C5_5 H5_5 116.7 . . ?
C5_5 N6_5 N1_5 118.3(2) . . ?
C8_5 C7_5 C3_5 121.4(3) . . ?
C8_5 C7_5 H7_5 119.3 . . ?
C3_5 C7_5 H7_5 119.3 . . ?
C7_5 C8_5 C9_5 120.1(3) . . ?
C7_5 C8_5 H8_5 120.0 . . ?
C9_5 C8_5 H8_5 120.0 . . ?
C10_5 C9_5 C8_5 120.2(3) . . ?
C10_5 C9_5 H9_5 119.9 . . ?
C8_5 C9_5 H9_5 119.9 . . ?
C9_5 C10_5 C4_5 119.7(3) . . ?
C9_5 C10_5 H10_5 120.2 . . ?
C4_5 C10_5 H10_5 120.2 . . ?
N6_6 N1_6 B2_6 123.0(2) . . ?
N6_6 N1_6 Si1_1 104.07(17) . . ?
B2_6 N1_6 Si1_1 132.9(2) . . ?
N1_6 B2_6 C3_6 116.0(3) . . ?
N1_6 B2_6 C1_9 122.6(3) . . ?
C3_6 B2_6 C1_9 121.3(2) . . ?
C4_6 C3_6 C7_6 117.9(3) . . ?
C4_6 C3_6 B2_6 117.9(3) . . ?
C7_6 C3_6 B2_6 124.1(3) . . ?
C3_6 C4_6 C10_6 120.8(3) . . ?
C3_6 C4_6 C5_6 117.8(3) . . ?
C10_6 C4_6 C5_6 121.4(3) . . ?
N6_6 C5_6 C4_6 126.5(3) . . ?
N6_6 C5_6 H5_6 116.7 . . ?
C4_6 C5_6 H5_6 116.8 . . ?
C5_6 N6_6 N1_6 118.5(2) . . ?
C8_6 C7_6 C3_6 121.0(3) . . ?
C8_6 C7_6 H7_6 119.5 . . ?
C3_6 C7_6 H7_6 119.5 . . ?
C7_6 C8_6 C9_6 120.2(3) . . ?
C7_6 C8_6 H8_6 119.9 . . ?
C9_6 C8_6 H8_6 119.9 . . ?
C10_6 C9_6 C8_6 120.3(3) . . ?
C10_6 C9_6 H9_6 119.8 . . ?
C8_6 C9_6 H9_6 119.8 . . ?
C9_6 C10_6 C4_6 119.7(3) . . ?
C9_6 C10_6 H10_6 120.2 . . ?
C4_6 C10_6 H10_6 120.2 . . ?
C6_7 C1_7 C2_7 119.9(3) . . ?
C6_7 C1_7 B2_3 120.6(3) . . ?
C2_7 C1_7 B2_3 119.4(2) . . ?
C3_7 C2_7 C1_7 120.1(3) . . ?
C3_7 C2_7 C7_7 119.1(3) . . ?
C1_7 C2_7 C7_7 120.8(2) . . ?
C4_7 C3_7 C2_7 118.7(3) . . ?
C4_7 C3_7 C8_7 120.2(3) . . ?
C2_7 C3_7 C8_7 121.2(3) . . ?
C5_7 C4_7 C3_7 122.4(3) . . ?
C5_7 C4_7 H4_7 118.8 . . ?
C3_7 C4_7 H4_7 118.8 . . ?
C4_7 C5_7 C6_7 118.6(3) . . ?
C4_7 C5_7 C9_7 120.1(3) . . ?
C6_7 C5_7 C9_7 121.3(3) . . ?
C1_7 C6_7 C5_7 120.3(3) . . ?
C1_7 C6_7 C10_7 120.2(3) . . ?
C5_7 C6_7 C10_7 119.4(3) . . ?
C2_7 C7_7 H7A_7 109.5 . . ?
C2_7 C7_7 H7B_7 109.5 . . ?
H7A_7 C7_7 H7B_7 109.5 . . ?
C2_7 C7_7 H7C_7 109.5 . . ?
H7A_7 C7_7 H7C_7 109.5 . . ?
H7B_7 C7_7 H7C_7 109.5 . . ?
C3_7 C8_7 H8A_7 109.5 . . ?
C3_7 C8_7 H8B_7 109.5 . . ?
H8A_7 C8_7 H8B_7 109.5 . . ?
C3_7 C8_7 H8C_7 109.5 . . ?
H8A_7 C8_7 H8C_7 109.5 . . ?
H8B_7 C8_7 H8C_7 109.5 . . ?
C5_7 C9_7 H9A_7 109.5 . . ?
C5_7 C9_7 H9B_7 109.5 . . ?
H9A_7 C9_7 H9B_7 109.5 . . ?
C5_7 C9_7 H9C_7 109.5 . . ?
H9A_7 C9_7 H9C_7 109.5 . . ?
H9B_7 C9_7 H9C_7 109.5 . . ?
C6_7 C10_7 H10A_7 109.5 . . ?
C6_7 C10_7 H10B_7 109.5 . . ?
H10A_7 C10_7 H10B_7 109.5 . . ?
C6_7 C10_7 H10C_7 109.5 . . ?
H10A_7 C10_7 H10C_7 109.5 . . ?
H10B_7 C10_7 H10C_7 109.5 . . ?
C6_8 C1_8 C2_8 119.8(2) . . ?
C6_8 C1_8 B2_5 118.0(2) . . ?
C2_8 C1_8 B2_5 122.1(2) . . ?
C1_8 C2_8 C3_8 120.0(3) . . ?
C1_8 C2_8 C7_8 120.9(2) . . ?
C3_8 C2_8 C7_8 119.1(3) . . ?
C4_8 C3_8 C2_8 118.8(3) . . ?
C4_8 C3_8 C8_8 120.3(3) . . ?
C2_8 C3_8 C8_8 120.9(3) . . ?
C3_8 C4_8 C5_8 122.6(3) . . ?
C3_8 C4_8 H4_8 118.7 . . ?
C5_8 C4_8 H4_8 118.7 . . ?
C4_8 C5_8 C6_8 118.3(3) . . ?
C4_8 C5_8 C9_8 120.4(3) . . ?
C6_8 C5_8 C9_8 121.2(3) . . ?
C1_8 C6_8 C5_8 120.5(3) . . ?
C1_8 C6_8 C10_8 121.0(2) . . ?
C5_8 C6_8 C10_8 118.6(3) . . ?
C2_8 C7_8 H7A_8 109.5 . . ?
C2_8 C7_8 H7B_8 109.5 . . ?
H7A_8 C7_8 H7B_8 109.5 . . ?
C2_8 C7_8 H7C_8 109.5 . . ?
H7A_8 C7_8 H7C_8 109.5 . . ?
H7B_8 C7_8 H7C_8 109.5 . . ?
C3_8 C8_8 H8A_8 109.5 . . ?
C3_8 C8_8 H8B_8 109.5 . . ?
H8A_8 C8_8 H8B_8 109.5 . . ?
C3_8 C8_8 H8C_8 109.5 . . ?
H8A_8 C8_8 H8C_8 109.5 . . ?
H8B_8 C8_8 H8C_8 109.5 . . ?
C5_8 C9_8 H9A_8 109.5 . . ?
C5_8 C9_8 H9B_8 109.5 . . ?
H9A_8 C9_8 H9B_8 109.5 . . ?
C5_8 C9_8 H9C_8 109.5 . . ?
H9A_8 C9_8 H9C_8 109.5 . . ?
H9B_8 C9_8 H9C_8 109.5 . . ?
C6_8 C10_8 H10A_8 109.5 . . ?
C6_8 C10_8 H10B_8 109.5 . . ?
H10A_8 C10_8 H10B_8 109.5 . . ?
C6_8 C10_8 H10C_8 109.5 . . ?
H10A_8 C10_8 H10C_8 109.5 . . ?
H10B_8 C10_8 H10C_8 109.5 . . ?
C6_9 C1_9 C2_9 120.0(2) . . ?
C6_9 C1_9 B2_6 121.6(2) . . ?
C2_9 C1_9 B2_6 118.4(3) . . ?
C3_9 C2_9 C1_9 120.0(3) . . ?
C3_9 C2_9 C7_9 119.9(3) . . ?
C1_9 C2_9 C7_9 120.2(2) . . ?
C4_9 C3_9 C2_9 118.5(3) . . ?
C4_9 C3_9 C8_9 120.3(3) . . ?
C2_9 C3_9 C8_9 121.2(3) . . ?
C5_9 C4_9 C3_9 122.8(3) . . ?
C5_9 C4_9 H4_9 118.6 . . ?
C3_9 C4_9 H4_9 118.6 . . ?
C4_9 C5_9 C6_9 118.5(3) . . ?
C4_9 C5_9 C9_9 120.2(3) . . ?
C6_9 C5_9 C9_9 121.3(3) . . ?
C1_9 C6_9 C5_9 120.2(3) . . ?
C1_9 C6_9 C10_9 120.9(2) . . ?
C5_9 C6_9 C10_9 118.9(3) . . ?
C2_9 C7_9 H7A_9 109.5 . . ?
C2_9 C7_9 H7B_9 109.5 . . ?
H7A_9 C7_9 H7B_9 109.5 . . ?
C2_9 C7_9 H7C_9 109.5 . . ?
H7A_9 C7_9 H7C_9 109.5 . . ?
H7B_9 C7_9 H7C_9 109.5 . . ?
C3_9 C8_9 H8A_9 109.5 . . ?
C3_9 C8_9 H8B_9 109.5 . . ?
H8A_9 C8_9 H8B_9 109.5 . . ?
C3_9 C8_9 H8C_9 109.5 . . ?
H8A_9 C8_9 H8C_9 109.5 . . ?
H8B_9 C8_9 H8C_9 109.5 . . ?
C5_9 C9_9 H9A_9 109.5 . . ?
C5_9 C9_9 H9B_9 109.5 . . ?
H9A_9 C9_9 H9B_9 109.5 . . ?
C5_9 C9_9 H9C_9 109.5 . . ?
H9A_9 C9_9 H9C_9 109.5 . . ?
H9B_9 C9_9 H9C_9 109.5 . . ?
C6_9 C10_9 H10A_9 109.5 . . ?
C6_9 C10_9 H10B_9 109.5 . . ?
H10A_9 C10_9 H10B_9 109.5 . . ?
C6_9 C10_9 H10C_9 109.5 . . ?
H10A_9 C10_9 H10C_9 109.5 . . ?
H10B_9 C10_9 H10C_9 109.5 . . ?

loop_
_geom_bond_atom_site_label_1
_geom_bond_atom_site_label_2
_geom_bond_distance
_geom_bond_site_symmetry_2
_geom_bond_publ_flag
Si1_1 N1_6 1.787(2) . ?
Si1_1 C4_1 1.853(3) . ?
Si1_1 C2_1 1.853(3) . ?
Si1_1 C3_1 1.859(3) . ?
C2_1 H2A_1 0.9800 . ?
C2_1 H2B_1 0.9800 . ?
C2_1 H2C_1 0.9800 . ?
C3_1 H3A_1 0.9800 . ?
C3_1 H3B_1 0.9800 . ?
C3_1 H3C_1 0.9800 . ?
C4_1 H4A_1 0.9800 . ?
C4_1 H4B_1 0.9800 . ?
C4_1 H4C_1 0.9800 . ?
Si1_2 N1_3 1.790(2) . ?
Si1_2 C3_2 1.853(3) . ?
Si1_2 C2_2 1.856(3) . ?
Si1_2 C4_2 1.861(3) . ?
C2_2 H2A_2 0.9800 . ?
C2_2 H2B_2 0.9800 . ?
C2_2 H2C_2 0.9800 . ?
C3_2 H3A_2 0.9800 . ?
C3_2 H3B_2 0.9800 . ?
C3_2 H3C_2 0.9800 . ?
C4_2 H4A_2 0.9800 . ?
C4_2 H4B_2 0.9800 . ?
C4_2 H4C_2 0.9800 . ?
N1_3 N6_3 1.409(3) . ?
N1_3 B2_3 1.426(4) . ?
B2_3 C3_3 1.540(4) . ?
B2_3 C1_7 1.582(4) . ?
C3_3 C7_3 1.409(4) . ?
C3_3 C4_3 1.411(4) . ?
C4_3 C10_3 1.400(4) . ?
C4_3 C5_3 1.443(4) . ?
C5_3 N6_3 1.290(4) . ?
C5_3 H5_3 0.9500 . ?
C7_3 C8_3 1.376(4) . ?
C7_3 H7_3 0.9500 . ?
C8_3 C9_3 1.404(4) . ?
C8_3 H8_3 0.9500 . ?
C9_3 C10_3 1.380(4) . ?
C9_3 H9_3 0.9500 . ?
C10_3 H10_3 0.9500 . ?
Si1_4 N1_5 1.789(2) . ?
Si1_4 C4_4 1.850(3) . ?
Si1_4 C2_4 1.858(3) . ?
Si1_4 C3_4 1.863(3) . ?
C2_4 H2A_4 0.9800 . ?
C2_4 H2B_4 0.9800 . ?
C2_4 H2C_4 0.9800 . ?
C3_4 H3A_4 0.9800 . ?
C3_4 H3B_4 0.9800 . ?
C3_4 H3C_4 0.9800 . ?
C4_4 H4A_4 0.9800 . ?
C4_4 H4B_4 0.9800 . ?
C4_4 H4C_4 0.9800 . ?
N1_5 N6_5 1.412(3) . ?
N1_5 B2_5 1.427(4) . ?
B2_5 C3_5 1.537(4) . ?
B2_5 C1_8 1.585(4) . ?
C3_5 C7_5 1.405(4) . ?
C3_5 C4_5 1.407(4) . ?
C4_5 C10_5 1.404(4) . ?
C4_5 C5_5 1.441(4) . ?
C5_5 N6_5 1.292(4) . ?
C5_5 H5_5 0.9500 . ?
C7_5 C8_5 1.377(4) . ?
C7_5 H7_5 0.9500 . ?
C8_5 C9_5 1.400(4) . ?
C8_5 H8_5 0.9500 . ?
C9_5 C10_5 1.374(4) . ?
C9_5 H9_5 0.9500 . ?
C10_5 H10_5 0.9500 . ?
N1_6 N6_6 1.413(3) . ?
N1_6 B2_6 1.419(4) . ?
B2_6 C3_6 1.542(4) . ?
B2_6 C1_9 1.586(4) . ?
C3_6 C4_6 1.405(4) . ?
C3_6 C7_6 1.406(4) . ?
C4_6 C10_6 1.407(4) . ?
C4_6 C5_6 1.443(4) . ?
C5_6 N6_6 1.290(4) . ?
C5_6 H5_6 0.9500 . ?
C7_6 C8_6 1.382(4) . ?
C7_6 H7_6 0.9500 . ?
C8_6 C9_6 1.395(4) . ?
C8_6 H8_6 0.9500 . ?
C9_6 C10_6 1.377(4) . ?
C9_6 H9_6 0.9500 . ?
C10_6 H10_6 0.9500 . ?
C1_7 C6_7 1.403(4) . ?
C1_7 C2_7 1.412(4) . ?
C2_7 C3_7 1.402(4) . ?
C2_7 C7_7 1.514(4) . ?
C3_7 C4_7 1.399(4) . ?
C3_7 C8_7 1.505(4) . ?
C4_7 C5_7 1.388(4) . ?
C4_7 H4_7 0.9500 . ?
C5_7 C6_7 1.406(4) . ?
C5_7 C9_7 1.507(4) . ?
C6_7 C10_7 1.512(4) . ?
C7_7 H7A_7 0.9800 . ?
C7_7 H7B_7 0.9800 . ?
C7_7 H7C_7 0.9800 . ?
C8_7 H8A_7 0.9800 . ?
C8_7 H8B_7 0.9800 . ?
C8_7 H8C_7 0.9800 . ?
C9_7 H9A_7 0.9800 . ?
C9_7 H9B_7 0.9800 . ?
C9_7 H9C_7 0.9800 . ?
C10_7 H10A_7 0.9800 . ?
C10_7 H10B_7 0.9800 . ?
C10_7 H10C_7 0.9800 . ?
C1_8 C6_8 1.406(4) . ?
C1_8 C2_8 1.408(4) . ?
C2_8 C3_8 1.409(4) . ?
C2_8 C7_8 1.506(4) . ?
C3_8 C4_8 1.390(4) . ?
C3_8 C8_8 1.507(4) . ?
C4_8 C5_8 1.395(4) . ?
C4_8 H4_8 0.9500 . ?
C5_8 C6_8 1.407(4) . ?
C5_8 C9_8 1.509(4) . ?
C6_8 C10_8 1.514(4) . ?
C7_8 H7A_8 0.9800 . ?
C7_8 H7B_8 0.9800 . ?
C7_8 H7C_8 0.9800 . ?
C8_8 H8A_8 0.9800 . ?
C8_8 H8B_8 0.9800 . ?
C8_8 H8C_8 0.9800 . ?
C9_8 H9A_8 0.9800 . ?
C9_8 H9B_8 0.9800 . ?
C9_8 H9C_8 0.9800 . ?
C10_8 H10A_8 0.9800 . ?
C10_8 H10B_8 0.9800 . ?
C10_8 H10C_8 0.9800 . ?
C1_9 C6_9 1.404(4) . ?
C1_9 C2_9 1.410(4) . ?
C2_9 C3_9 1.406(4) . ?
C2_9 C7_9 1.520(4) . ?
C3_9 C4_9 1.393(4) . ?
C3_9 C8_9 1.512(4) . ?
C4_9 C5_9 1.387(4) . ?
C4_9 H4_9 0.9500 . ?
C5_9 C6_9 1.409(4) . ?
C5_9 C9_9 1.508(4) . ?
C6_9 C10_9 1.507(4) . ?
C7_9 H7A_9 0.9800 . ?
C7_9 H7B_9 0.9800 . ?
C7_9 H7C_9 0.9800 . ?
C8_9 H8A_9 0.9800 . ?
C8_9 H8B_9 0.9800 . ?
C8_9 H8C_9 0.9800 . ?
C9_9 H9A_9 0.9800 . ?
C9_9 H9B_9 0.9800 . ?
C9_9 H9C_9 0.9800 . ?
C10_9 H10A_9 0.9800 . ?
C10_9 H10B_9 0.9800 . ?
C10_9 H10C_9 0.9800 . ?

loop_
_geom_torsion_atom_site_label_1
_geom_torsion_atom_site_label_2
_geom_torsion_atom_site_label_3
_geom_torsion_atom_site_label_4
_geom_torsion
_geom_torsion_site_symmetry_1
_geom_torsion_site_symmetry_2
_geom_torsion_site_symmetry_3
_geom_torsion_site_symmetry_4
_geom_torsion_publ_flag
C3_2 Si1_2 N1_3 N6_3 -67.5(2) . . . . ?
C2_2 Si1_2 N1_3 N6_3 170.4(2) . . . . ?
C4_2 Si1_2 N1_3 N6_3 52.8(2) . . . . ?
C3_2 Si1_2 N1_3 B2_3 110.4(3) . . . . ?
C2_2 Si1_2 N1_3 B2_3 -11.7(3) . . . . ?
C4_2 Si1_2 N1_3 B2_3 -129.2(3) . . . . ?
N6_3 N1_3 B2_3 C3_3 -5.8(4) . . . . ?
Si1_2 N1_3 B2_3 C3_3 176.6(2) . . . . ?
N6_3 N1_3 B2_3 C1_7 171.5(3) . . . . ?
Si1_2 N1_3 B2_3 C1_7 -6.2(4) . . . . ?
N1_3 B2_3 C3_3 C7_3 -176.1(3) . . . . ?
C1_7 B2_3 C3_3 C7_3 6.6(4) . . . . ?
N1_3 B2_3 C3_3 C4_3 5.0(4) . . . . ?
C1_7 B2_3 C3_3 C4_3 -172.3(3) . . . . ?
C7_3 C3_3 C4_3 C10_3 -0.9(4) . . . . ?
B2_3 C3_3 C4_3 C10_3 178.0(3) . . . . ?
C7_3 C3_3 C4_3 C5_3 179.3(3) . . . . ?
B2_3 C3_3 C4_3 C5_3 -1.8(4) . . . . ?
C10_3 C4_3 C5_3 N6_3 178.9(3) . . . . ?
C3_3 C4_3 C5_3 N6_3 -1.3(5) . . . . ?
C4_3 C5_3 N6_3 N1_3 0.8(5) . . . . ?
B2_3 N1_3 N6_3 C5_3 3.1(4) . . . . ?
Si1_2 N1_3 N6_3 C5_3 -178.8(2) . . . . ?
C4_3 C3_3 C7_3 C8_3 1.2(4) . . . . ?
B2_3 C3_3 C7_3 C8_3 -177.7(3) . . . . ?
C3_3 C7_3 C8_3 C9_3 -0.1(5) . . . . ?
C7_3 C8_3 C9_3 C10_3 -1.3(5) . . . . ?
C8_3 C9_3 C10_3 C4_3 1.6(5) . . . . ?
C3_3 C4_3 C10_3 C9_3 -0.5(5) . . . . ?
C5_3 C4_3 C10_3 C9_3 179.4(3) . . . . ?
C4_4 Si1_4 N1_5 N6_5 171.47(19) . . . . ?
C2_4 Si1_4 N1_5 N6_5 -68.1(2) . . . . ?
C3_4 Si1_4 N1_5 N6_5 51.7(2) . . . . ?
C4_4 Si1_4 N1_5 B2_5 -15.2(3) . . . . ?
C2_4 Si1_4 N1_5 B2_5 105.3(3) . . . . ?
C3_4 Si1_4 N1_5 B2_5 -134.9(3) . . . . ?
N6_5 N1_5 B2_5 C3_5 -1.7(4) . . . . ?
Si1_4 N1_5 B2_5 C3_5 -174.1(2) . . . . ?
N6_5 N1_5 B2_5 C1_8 173.7(3) . . . . ?
Si1_4 N1_5 B2_5 C1_8 1.4(4) . . . . ?
N1_5 B2_5 C3_5 C7_5 -177.8(3) . . . . ?
C1_8 B2_5 C3_5 C7_5 6.7(4) . . . . ?
N1_5 B2_5 C3_5 C4_5 4.7(4) . . . . ?
C1_8 B2_5 C3_5 C4_5 -170.8(3) . . . . ?
C7_5 C3_5 C4_5 C10_5 -1.5(4) . . . . ?
B2_5 C3_5 C4_5 C10_5 176.1(3) . . . . ?
C7_5 C3_5 C4_5 C5_5 177.8(3) . . . . ?
B2_5 C3_5 C4_5 C5_5 -4.6(4) . . . . ?
C10_5 C4_5 C5_5 N6_5 -179.4(3) . . . . ?
C3_5 C4_5 C5_5 N6_5 1.3(5) . . . . ?
C4_5 C5_5 N6_5 N1_5 1.9(5) . . . . ?
B2_5 N1_5 N6_5 C5_5 -1.5(4) . . . . ?
Si1_4 N1_5 N6_5 C5_5 172.6(2) . . . . ?
C4_5 C3_5 C7_5 C8_5 -0.2(4) . . . . ?
B2_5 C3_5 C7_5 C8_5 -177.7(3) . . . . ?
C3_5 C7_5 C8_5 C9_5 1.2(4) . . . . ?
C7_5 C8_5 C9_5 C10_5 -0.5(4) . . . . ?
C8_5 C9_5 C10_5 C4_5 -1.3(4) . . . . ?
C3_5 C4_5 C10_5 C9_5 2.3(4) . . . . ?
C5_5 C4_5 C10_5 C9_5 -177.0(3) . . . . ?
C4_1 Si1_1 N1_6 N6_6 178.32(18) . . . . ?
C2_1 Si1_1 N1_6 N6_6 59.0(2) . . . . ?
C3_1 Si1_1 N1_6 N6_6 -60.5(2) . . . . ?
C4_1 Si1_1 N1_6 B2_6 -2.7(3) . . . . ?
C2_1 Si1_1 N1_6 B2_6 -122.0(3) . . . . ?
C3_1 Si1_1 N1_6 B2_6 118.6(3) . . . . ?
N6_6 N1_6 B2_6 C3_6 0.2(4) . . . . ?
Si1_1 N1_6 B2_6 C3_6 -178.7(2) . . . . ?
N6_6 N1_6 B2_6 C1_9 177.1(2) . . . . ?
Si1_1 N1_6 B2_6 C1_9 -1.8(5) . . . . ?
N1_6 B2_6 C3_6 C4_6 4.3(4) . . . . ?
C1_9 B2_6 C3_6 C4_6 -172.7(3) . . . . ?
N1_6 B2_6 C3_6 C7_6 -177.3(3) . . . . ?
C1_9 B2_6 C3_6 C7_6 5.8(4) . . . . ?
C7_6 C3_6 C4_6 C10_6 -3.2(4) . . . . ?
B2_6 C3_6 C4_6 C10_6 175.4(3) . . . . ?
C7_6 C3_6 C4_6 C5_6 176.2(3) . . . . ?
B2_6 C3_6 C4_6 C5_6 -5.2(4) . . . . ?
C3_6 C4_6 C5_6 N6_6 1.8(5) . . . . ?
C10_6 C4_6 C5_6 N6_6 -178.8(3) . . . . ?
C4_6 C5_6 N6_6 N1_6 2.7(4) . . . . ?
B2_6 N1_6 N6_6 C5_6 -3.6(4) . . . . ?
Si1_1 N1_6 N6_6 C5_6 175.5(2) . . . . ?
C4_6 C3_6 C7_6 C8_6 1.2(4) . . . . ?
B2_6 C3_6 C7_6 C8_6 -177.2(3) . . . . ?
C3_6 C7_6 C8_6 C9_6 1.1(5) . . . . ?
C7_6 C8_6 C9_6 C10_6 -1.6(5) . . . . ?
C8_6 C9_6 C10_6 C4_6 -0.4(5) . . . . ?
C3_6 C4_6 C10_6 C9_6 2.8(4) . . . . ?
C5_6 C4_6 C10_6 C9_6 -176.6(3) . . . . ?
N1_3 B2_3 C1_7 C6_7 104.7(3) . . . . ?
C3_3 B2_3 C1_7 C6_7 -78.1(4) . . . . ?
N1_3 B2_3 C1_7 C2_7 -79.3(4) . . . . ?
C3_3 B2_3 C1_7 C2_7 97.8(3) . . . . ?
C6_7 C1_7 C2_7 C3_7 -1.0(4) . . . . ?
B2_3 C1_7 C2_7 C3_7 -176.9(3) . . . . ?
C6_7 C1_7 C2_7 C7_7 180.0(3) . . . . ?
B2_3 C1_7 C2_7 C7_7 4.0(4) . . . . ?
C1_7 C2_7 C3_7 C4_7 0.0(4) . . . . ?
C7_7 C2_7 C3_7 C4_7 179.0(3) . . . . ?
C1_7 C2_7 C3_7 C8_7 178.8(3) . . . . ?
C7_7 C2_7 C3_7 C8_7 -2.1(4) . . . . ?
C2_7 C3_7 C4_7 C5_7 0.9(4) . . . . ?
C8_7 C3_7 C4_7 C5_7 -178.0(3) . . . . ?
C3_7 C4_7 C5_7 C6_7 -0.7(4) . . . . ?
C3_7 C4_7 C5_7 C9_7 177.4(3) . . . . ?
C2_7 C1_7 C6_7 C5_7 1.2(4) . . . . ?
B2_3 C1_7 C6_7 C5_7 177.1(3) . . . . ?
C2_7 C1_7 C6_7 C10_7 -179.9(3) . . . . ?
B2_3 C1_7 C6_7 C10_7 -4.0(4) . . . . ?
C4_7 C5_7 C6_7 C1_7 -0.3(4) . . . . ?
C9_7 C5_7 C6_7 C1_7 -178.4(3) . . . . ?
C4_7 C5_7 C6_7 C10_7 -179.3(3) . . . . ?
C9_7 C5_7 C6_7 C10_7 2.6(4) . . . . ?
N1_5 B2_5 C1_8 C6_8 -95.0(3) . . . . ?
C3_5 B2_5 C1_8 C6_8 80.2(3) . . . . ?
N1_5 B2_5 C1_8 C2_8 88.6(4) . . . . ?
C3_5 B2_5 C1_8 C2_8 -96.2(3) . . . . ?
C6_8 C1_8 C2_8 C3_8 1.2(4) . . . . ?
B2_5 C1_8 C2_8 C3_8 177.6(3) . . . . ?
C6_8 C1_8 C2_8 C7_8 179.9(3) . . . . ?
B2_5 C1_8 C2_8 C7_8 -3.8(4) . . . . ?
C1_8 C2_8 C3_8 C4_8 -0.5(4) . . . . ?
C7_8 C2_8 C3_8 C4_8 -179.2(3) . . . . ?
C1_8 C2_8 C3_8 C8_8 178.3(3) . . . . ?
C7_8 C2_8 C3_8 C8_8 -0.4(4) . . . . ?
C2_8 C3_8 C4_8 C5_8 -0.8(4) . . . . ?
C8_8 C3_8 C4_8 C5_8 -179.6(3) . . . . ?
C3_8 C4_8 C5_8 C6_8 1.4(4) . . . . ?
C3_8 C4_8 C5_8 C9_8 -177.2(3) . . . . ?
C2_8 C1_8 C6_8 C5_8 -0.6(4) . . . . ?
B2_5 C1_8 C6_8 C5_8 -177.2(3) . . . . ?
C2_8 C1_8 C6_8 C10_8 179.4(3) . . . . ?
B2_5 C1_8 C6_8 C10_8 2.9(4) . . . . ?
C4_8 C5_8 C6_8 C1_8 -0.6(4) . . . . ?
C9_8 C5_8 C6_8 C1_8 177.9(3) . . . . ?
C4_8 C5_8 C6_8 C10_8 179.3(3) . . . . ?
C9_8 C5_8 C6_8 C10_8 -2.2(4) . . . . ?
N1_6 B2_6 C1_9 C6_9 84.9(4) . . . . ?
C3_6 B2_6 C1_9 C6_9 -98.4(3) . . . . ?
N1_6 B2_6 C1_9 C2_9 -97.2(3) . . . . ?
C3_6 B2_6 C1_9 C2_9 79.6(4) . . . . ?
C6_9 C1_9 C2_9 C3_9 -0.4(4) . . . . ?
B2_6 C1_9 C2_9 C3_9 -178.4(3) . . . . ?
C6_9 C1_9 C2_9 C7_9 179.1(3) . . . . ?
B2_6 C1_9 C2_9 C7_9 1.1(4) . . . . ?
C1_9 C2_9 C3_9 C4_9 -1.2(4) . . . . ?
C7_9 C2_9 C3_9 C4_9 179.2(3) . . . . ?
C1_9 C2_9 C3_9 C8_9 178.3(3) . . . . ?
C7_9 C2_9 C3_9 C8_9 -1.3(4) . . . . ?
C2_9 C3_9 C4_9 C5_9 2.0(4) . . . . ?
C8_9 C3_9 C4_9 C5_9 -177.5(3) . . . . ?
C3_9 C4_9 C5_9 C6_9 -1.0(4) . . . . ?
C3_9 C4_9 C5_9 C9_9 -179.1(3) . . . . ?
C2_9 C1_9 C6_9 C5_9 1.5(4) . . . . ?
B2_6 C1_9 C6_9 C5_9 179.4(3) . . . . ?
C2_9 C1_9 C6_9 C10_9 179.9(3) . . . . ?
B2_6 C1_9 C6_9 C10_9 -2.2(4) . . . . ?
C4_9 C5_9 C6_9 C1_9 -0.8(4) . . . . ?
C9_9 C5_9 C6_9 C1_9 177.3(3) . . . . ?
C4_9 C5_9 C6_9 C10_9 -179.2(3) . . . . ?
C9_9 C5_9 C6_9 C10_9 -1.1(4) . . . . ?

loop_
_twin_individual_id
_twin_individual_mass_fraction_refined
_oxdiff_twin_reflns_isolated
_oxdiff_twin_reflns_overlapped
_twin_individual_twin_lattice_type
_twin_individual_twin_matrix_11
_twin_individual_twin_matrix_12
_twin_individual_twin_matrix_13
_twin_individual_twin_matrix_21
_twin_individual_twin_matrix_22
_twin_individual_twin_matrix_23
_twin_individual_twin_matrix_31
_twin_individual_twin_matrix_32
_twin_individual_twin_matrix_33
1 0.4807 38023 27475 ref 1.0000 0.0000 0.0000 0.0000 1.0000 0.0000 0.0000 0.0000 1.0000
2 0.5193 38570 27475 nmt -0.9994 -0.0007 0.0013 -0.1624 0.1437 -0.8535 0.1657 -1.1481 -0.1439
